data_7063072
loop_
_publ_author_name
'Vernekar, Beena K.'
'Harmalkar, Nikita N.'
'Gaonkar, Sanket K.'
'Sannigrahi, Jhuma'
'Dhuri, Sunder N.'

_publ_section_title
;
 Weakly antiferromagnetic vanillin and acetate bridged dinuclear Ni(ii)
 compound exhibiting catecholase-like activity and biological properties
;
_journal_issue 8
_journal_name_full 'New Journal of Chemistry'
_journal_page_first 3472
_journal_page_last 3482
_journal_paper_doi 10.1039/D3NJ04662A
_journal_volume 48
_journal_year 2024
_chemical_formula_moiety 'C21 H21 N3 Ni2 O9 S3, 5(H2 O)'
_chemical_formula_sum 'C21 H31 N3 Ni2 O14 S3'
_chemical_formula_weight 763.09
_space_group_crystal_system monoclinic
_space_group_IT_number 14
_space_group_name_Hall '-P 2ybc'
_space_group_name_H-M_alt 'P 1 21/c 1'
_atom_sites_solution_hydrogens mixed
_atom_sites_solution_primary mixed
_audit_creation_date 2023-12-12
_audit_creation_method
;
Olex2 1.3
(compiled 2020.11.12 svn.r5f609507 for OlexSys, GUI svn.r6408)
;
_audit_update_record
;
2023-12-29 deposited with the CCDC.	2024-01-17 downloaded from the CCDC.
;
_cell_angle_alpha 90
_cell_angle_beta 106.458(4)
_cell_angle_gamma 90
_cell_formula_units_Z 4
_cell_length_a 10.6374(14)
_cell_length_b 22.981(3)
_cell_length_c 14.4274(17)
_cell_measurement_reflns_used 9940
_cell_measurement_temperature 296(2)
_cell_measurement_theta_max 27.91
_cell_measurement_theta_min 2.76
_cell_volume 3382.4(7)
_computing_molecular_graphics 'Olex2 1.3 (Dolomanov et al., 2009)'
_computing_publication_material 'Olex2 1.3 (Dolomanov et al., 2009)'
_computing_structure_refinement 'SHELXL 2014/1 (Sheldrick, 2015)'
_diffrn_ambient_temperature 296.15
_diffrn_measured_fraction_theta_full 0.997
_diffrn_measured_fraction_theta_max 0.993
_diffrn_measurement_device_type 'Bruker D8 Quest eco'
_diffrn_measurement_method '\f and \w scans'
_diffrn_radiation_type MoK\a
_diffrn_radiation_wavelength 0.71073
_diffrn_reflns_av_R_equivalents 0.0479
_diffrn_reflns_av_unetI/netI 0.0326
_diffrn_reflns_Laue_measured_fraction_full 0.997
_diffrn_reflns_Laue_measured_fraction_max 0.993
_diffrn_reflns_limit_h_max 14
_diffrn_reflns_limit_h_min -14
_diffrn_reflns_limit_k_max 30
_diffrn_reflns_limit_k_min -30
_diffrn_reflns_limit_l_max 19
_diffrn_reflns_limit_l_min -16
_diffrn_reflns_number 49980
_diffrn_reflns_point_group_measured_fraction_full 0.997
_diffrn_reflns_point_group_measured_fraction_max 0.993
_diffrn_reflns_theta_full 25.242
_diffrn_reflns_theta_max 28.364
_diffrn_reflns_theta_min 2.184
_exptl_absorpt_coefficient_mu 1.361
_exptl_absorpt_correction_type multi-scan
_exptl_absorpt_process_details 'SADABS Version2016/2 (Krause, et. al., 2015)'
_exptl_crystal_colour green
_exptl_crystal_density_diffrn 1.498
_exptl_crystal_description Block
_exptl_crystal_F_000 1576
_exptl_crystal_size_max 0.4
_exptl_crystal_size_mid 0.22
_exptl_crystal_size_min 0.12
_exptl_transmission_factor_max 0.7457
_exptl_transmission_factor_min 0.6475
_refine_diff_density_max 0.821
_refine_diff_density_min -0.740
_refine_diff_density_rms 0.072
_refine_ls_extinction_method none
_refine_ls_goodness_of_fit_ref 1.031
_refine_ls_hydrogen_treatment mixed
_refine_ls_matrix_type full
_refine_ls_number_parameters 413
_refine_ls_number_reflns 8412
_refine_ls_number_restraints 2
_refine_ls_restrained_S_all 1.030
_refine_ls_R_factor_all 0.0656
_refine_ls_R_factor_gt 0.0465
_refine_ls_shift/su_max 0.001
_refine_ls_shift/su_mean 0.000
_refine_ls_structure_factor_coef Fsqd
_refine_ls_weighting_details 'w=1/[\s^2^(Fo^2^)+(0.0556P)^2^+3.6231P] where P=(Fo^2^+2Fc^2^)/3'
_refine_ls_weighting_scheme calc
_refine_ls_wR_factor_gt 0.1171
_refine_ls_wR_factor_ref 0.1295
_reflns_Friedel_coverage 0.000
_reflns_number_gt 6421
_reflns_number_total 8412
_reflns_threshold_expression 'I > 2\s(I)'
_cod_data_source_file d3nj04662a2.cif
_cod_data_source_block nvscn_0m
_cod_database_code 7063072
_shelxl_version_number 2014-1
_shelx_space_group_comment
;
The symmetry employed for this shelxl refinement is uniquely defined
by the following loop, which should always be used as a source of
symmetry information in preference to the above space-group names.
They are only intended as comments.
;
_olex2_refinement_description
;
1. Fixed Uiso
 At 1.2 times of:
  All C(H) groups
 At 1.5 times of:
  All C(H,H,H) groups, All O(H) groups, All O(H,H) groups
2. Restrained distances
 O6-H6
 0.85 with sigma of 0.001
 O3-H3
 0.85 with sigma of 0.001
3.a Free rotating group:
 O2W(H2WA,H2WB), O3W(H3WA,H3WB), O4W(H4WA,H4WB), O5W(H5WA,H5WB), O6W(H6WA,H6WB)
3.b Rotating group:
 O1W(H1WA,H1WB)
3.c Aromatic/amide H refined with riding coordinates:
 C7(H7), C8(H8), C10(H10), C13(H13), C16(H16), C18(H18), C19(H19), C21(H21)
3.d Idealised Me refined as rotating group:
 C5(H5A,H5B,H5C), C12(H12A,H12B,H12C), C20(H20A,H20B,H20C)
;
_olex2_submission_special_instructions 'No special instructions were received'

loop_
_space_group_symop_operation_xyz
'x, y, z'
'-x, y+1/2, -z+1/2'
'-x, -y, -z'
'x, -y-1/2, z-1/2'

loop_
_atom_site_label
_atom_site_type_symbol
_atom_site_fract_x
_atom_site_fract_y
_atom_site_fract_z
_atom_site_U_iso_or_equiv
_atom_site_adp_type
_atom_site_occupancy
_atom_site_site_symmetry_order
_atom_site_calc_flag
_atom_site_refinement_flags_posn
_atom_site_refinement_flags_adp
_atom_site_refinement_flags_occupancy
_atom_site_disorder_assembly
_atom_site_disorder_group
Ni1 Ni 0.14302(3) 0.65410(2) 0.66546(2) 0.03348(10) Uani 1 1 d . . . . .
Ni2 Ni 0.42262(3) 0.64762(2) 0.78771(3) 0.03630(11) Uani 1 1 d . . . . .
S1 S 0.80849(10) 0.57307(6) 0.76510(8) 0.0728(3) Uani 1 1 d . . . . .
S2 S 0.63141(16) 0.64883(7) 1.12678(8) 0.1011(5) Uani 1 1 d . . . . .
S3 S -0.06703(15) 0.65006(5) 0.32640(7) 0.0843(4) Uani 1 1 d . . . . .
O1 O 0.1963(2) 0.73924(9) 0.67212(16) 0.0484(5) Uani 1 1 d . . . . .
N2 N 0.5095(3) 0.65251(13) 0.9301(2) 0.0529(7) Uani 1 1 d . . . . .
N3 N 0.0501(3) 0.65382(11) 0.52439(19) 0.0487(6) Uani 1 1 d . . . . .
C1 C 0.6864(3) 0.61688(16) 0.7599(2) 0.0479(7) Uani 1 1 d . . . . .
O2 O 0.3991(2) 0.73559(9) 0.77087(16) 0.0498(5) Uani 1 1 d . . . . .
O1W O -0.0255(2) 0.67884(11) 0.70213(18) 0.0567(6) Uani 1 1 d . . . . .
H1WA H -0.0791 0.6949 0.6536 0.085 Uiso 1 1 d R U . . .
H1WB H -0.0656 0.6485 0.7126 0.085 Uiso 1 1 d R U . . .
O3 O 0.23573(18) 0.64180(8) 0.80758(13) 0.0332(4) Uani 1 1 d D . . . .
H3 H 0.200(3) 0.6651(10) 0.8382(18) 0.050 Uiso 1 1 d D U . . .
O2W O 0.1688(5) 0.73920(16) 0.8978(3) 0.0998(11) Uani 1 1 d G . . . .
H2WA H 0.2417 0.7442 0.9404 0.150 Uiso 1 1 d G U . . .
H2WB H 0.1168 0.7282 0.9295 0.150 Uiso 1 1 d G U . . .
O4 O 0.10282(19) 0.56436(8) 0.68743(12) 0.0366(4) Uani 1 1 d . . . . .
O3W O 0.3931(4) 0.71185(16) 0.5231(3) 0.1075(13) Uani 1 1 d G . . . .
H3WA H 0.4584 0.6917 0.5193 0.161 Uiso 1 1 d G U . . .
H3WB H 0.4267 0.7414 0.5563 0.161 Uiso 1 1 d G U . . .
O5 O 0.0214(3) 0.39906(13) 0.9083(2) 0.0824(9) Uani 1 1 d . . . . .
O4W O 0.3246(5) 0.2658(2) 0.6443(4) 0.1267(15) Uani 1 1 d G . . . .
H4WA H 0.3462 0.2705 0.5924 0.190 Uiso 1 1 d G U . . .
H4WB H 0.2735 0.2941 0.6452 0.190 Uiso 1 1 d G U . . .
O6 O 0.32379(19) 0.63125(8) 0.64753(13) 0.0350(4) Uani 1 1 d D . . . .
H6 H 0.345(3) 0.6530(11) 0.6066(16) 0.052 Uiso 1 1 d D U . . .
O5W O 0.1952(5) 0.2475(2) 0.9441(4) 0.1342(16) Uani 1 1 d G . . . .
H5WA H 0.2117 0.2838 0.9476 0.201 Uiso 1 1 d G U . . .
H5WB H 0.2472 0.2335 0.9148 0.201 Uiso 1 1 d G U . . .
O7 O 0.42507(19) 0.55250(9) 0.77839(13) 0.0403(4) Uani 1 1 d . . . . .
O6W O -0.0204(4) 0.29523(14) 0.9754(2) 0.0942(11) Uani 1 1 d G . . . .
H6WA H -0.0138 0.3282 0.9504 0.141 Uiso 1 1 d G U . . .
H6WB H 0.0265 0.2982 1.0336 0.141 Uiso 1 1 d G U . . .
O8 O 0.4389(3) 0.36490(11) 0.5718(2) 0.0782(8) Uani 1 1 d . . . . .
N1 N 0.6000(3) 0.64764(14) 0.7567(2) 0.0586(7) Uani 1 1 d . . . . .
C2 C 0.5581(3) 0.65115(14) 1.0114(2) 0.0477(7) Uani 1 1 d . . . . .
C3 C 0.0002(3) 0.65186(12) 0.4431(2) 0.0465(7) Uani 1 1 d . . . . .
C4 C 0.3010(3) 0.76251(13) 0.7202(2) 0.0476(7) Uani 1 1 d . . . . .
C5 C 0.3087(5) 0.82850(17) 0.7183(4) 0.0863(15) Uani 1 1 d . . . . .
H5A H 0.3479 0.8427 0.7825 0.130 Uiso 1 1 calc R U . . .
H5B H 0.2221 0.8443 0.6940 0.130 Uiso 1 1 calc R U . . .
H5C H 0.3610 0.8401 0.6771 0.130 Uiso 1 1 calc R U . . .
C6 C 0.2021(2) 0.59318(11) 0.84631(18) 0.0319(5) Uani 1 1 d . . . . .
C7 C 0.2323(3) 0.58404(13) 0.94514(19) 0.0418(6) Uani 1 1 d . . . . .
H7 H 0.2770 0.6125 0.9877 0.050 Uiso 1 1 calc R U . . .
C8 C 0.1963(3) 0.53271(15) 0.9807(2) 0.0490(7) Uani 1 1 d . . . . .
H8 H 0.2172 0.5269 1.0471 0.059 Uiso 1 1 calc R U . . .
C9 C 0.1294(3) 0.48994(14) 0.9184(2) 0.0447(7) Uani 1 1 d . . . . .
C10 C 0.0972(3) 0.49840(12) 0.8181(2) 0.0398(6) Uani 1 1 d . . . . .
H10 H 0.0532 0.4697 0.7758 0.048 Uiso 1 1 calc R U . . .
C11 C 0.1316(3) 0.54953(11) 0.78370(17) 0.0322(5) Uani 1 1 d . . . . .
C12 C 0.0382(4) 0.52198(14) 0.6171(2) 0.0527(8) Uani 1 1 d . . . . .
H12A H 0.0913 0.4876 0.6244 0.079 Uiso 1 1 calc R U . . .
H12B H 0.0253 0.5376 0.5534 0.079 Uiso 1 1 calc R U . . .
H12C H -0.0452 0.5124 0.6265 0.079 Uiso 1 1 calc R U . . .
C13 C 0.0894(4) 0.43646(17) 0.9564(3) 0.0628(9) Uani 1 1 d . . . . .
H13 H 0.1185 0.4307 1.0229 0.075 Uiso 1 1 calc R U . . .
C14 C 0.3402(3) 0.57766(11) 0.61561(19) 0.0334(5) Uani 1 1 d . . . . .
C15 C 0.3943(3) 0.53351(12) 0.68377(19) 0.0352(6) Uani 1 1 d . . . . .
C16 C 0.4104(3) 0.47770(13) 0.6551(2) 0.0427(6) Uani 1 1 d . . . . .
H16 H 0.4440 0.4489 0.7007 0.051 Uiso 1 1 calc R U . . .
C17 C 0.3754(3) 0.46463(13) 0.5561(2) 0.0453(7) Uani 1 1 d . . . . .
C18 C 0.3240(3) 0.50804(14) 0.4886(2) 0.0464(7) Uani 1 1 d . . . . .
H18 H 0.3016 0.4994 0.4230 0.056 Uiso 1 1 calc R U . . .
C19 C 0.3061(3) 0.56373(13) 0.5180(2) 0.0411(6) Uani 1 1 d . . . . .
H19 H 0.2709 0.5922 0.4722 0.049 Uiso 1 1 calc R U . . .
C20 C 0.4875(4) 0.51224(16) 0.8532(2) 0.0644(10) Uani 1 1 d . . . . .
H20A H 0.4291 0.4805 0.8536 0.097 Uiso 1 1 calc R U . . .
H20B H 0.5091 0.5317 0.9146 0.097 Uiso 1 1 calc R U . . .
H20C H 0.5661 0.4976 0.8414 0.097 Uiso 1 1 calc R U . . .
C21 C 0.3941(4) 0.40664(16) 0.5218(3) 0.0613(9) Uani 1 1 d . . . . .
H21 H 0.3695 0.4010 0.4552 0.074 Uiso 1 1 calc R U . . .

loop_
_atom_site_aniso_label
_atom_site_aniso_U_11
_atom_site_aniso_U_22
_atom_site_aniso_U_33
_atom_site_aniso_U_23
_atom_site_aniso_U_13
_atom_site_aniso_U_12
Ni1 0.03499(19) 0.03269(18) 0.02892(17) -0.00037(13) 0.00285(14) 0.00365(13)
Ni2 0.03261(19) 0.0393(2) 0.03362(19) -0.00330(14) 0.00387(14) -0.00079(14)
S1 0.0598(6) 0.0976(8) 0.0651(6) 0.0065(6) 0.0244(5) 0.0249(6)
S2 0.1206(11) 0.1243(11) 0.0397(5) 0.0034(6) -0.0076(6) -0.0367(9)
S3 0.1236(10) 0.0718(7) 0.0370(5) -0.0060(4) -0.0104(5) 0.0120(6)
O1 0.0547(13) 0.0341(10) 0.0518(12) 0.0030(9) 0.0077(10) 0.0015(9)
N2 0.0462(15) 0.0635(18) 0.0402(14) -0.0083(12) -0.0022(12) -0.0039(13)
N3 0.0531(16) 0.0494(15) 0.0358(13) 0.0020(11) -0.0001(11) 0.0062(12)
C1 0.0416(17) 0.063(2) 0.0398(15) -0.0036(14) 0.0127(13) -0.0090(15)
O2 0.0499(13) 0.0392(11) 0.0563(13) -0.0033(10) 0.0088(10) -0.0051(10)
O1W 0.0435(12) 0.0631(15) 0.0615(14) 0.0009(12) 0.0115(11) 0.0139(11)
O3 0.0351(10) 0.0315(9) 0.0307(9) -0.0046(7) 0.0059(7) 0.0006(7)
O2W 0.159(3) 0.0661(19) 0.096(2) -0.0163(18) 0.072(2) -0.002(2)
O4 0.0457(11) 0.0356(10) 0.0245(8) -0.0048(7) 0.0037(8) -0.0052(8)
O3W 0.163(4) 0.073(2) 0.112(3) 0.027(2) 0.081(3) 0.017(2)
O5 0.115(3) 0.0614(17) 0.0778(19) 0.0046(14) 0.0387(18) -0.0306(17)
O4W 0.130(4) 0.102(3) 0.156(4) 0.033(3) 0.054(3) 0.042(3)
O6 0.0379(10) 0.0355(10) 0.0310(9) 0.0018(7) 0.0090(8) 0.0036(8)
O5W 0.119(4) 0.123(4) 0.139(4) -0.012(3) 0.001(3) -0.054(3)
O7 0.0459(11) 0.0406(10) 0.0304(9) 0.0025(8) 0.0043(8) 0.0086(9)
O6W 0.146(3) 0.0589(18) 0.083(2) -0.0036(15) 0.043(2) -0.035(2)
O8 0.106(2) 0.0455(14) 0.0793(19) -0.0059(13) 0.0199(17) 0.0139(15)
N1 0.0382(15) 0.072(2) 0.0654(19) -0.0072(15) 0.0147(13) 0.0002(14)
C2 0.0435(17) 0.0504(18) 0.0444(17) -0.0061(13) 0.0047(13) -0.0078(13)
C3 0.0561(19) 0.0344(15) 0.0408(16) 0.0007(12) 0.0005(14) 0.0082(13)
C4 0.059(2) 0.0356(15) 0.0493(17) 0.0005(13) 0.0172(16) -0.0012(14)
C5 0.099(3) 0.0368(19) 0.107(4) 0.007(2) 0.002(3) -0.011(2)
C6 0.0303(13) 0.0334(13) 0.0302(12) -0.0036(10) 0.0056(10) 0.0030(10)
C7 0.0432(16) 0.0504(17) 0.0279(13) -0.0043(11) 0.0036(11) -0.0024(13)
C8 0.0533(18) 0.0600(19) 0.0312(14) 0.0084(13) 0.0079(13) 0.0025(15)
C9 0.0453(17) 0.0476(17) 0.0412(15) 0.0084(13) 0.0120(13) 0.0020(13)
C10 0.0417(15) 0.0389(15) 0.0394(14) -0.0034(11) 0.0123(12) -0.0009(12)
C11 0.0332(13) 0.0341(13) 0.0278(11) -0.0014(10) 0.0060(10) 0.0025(10)
C12 0.070(2) 0.0490(18) 0.0342(14) -0.0130(13) 0.0057(14) -0.0171(16)
C13 0.077(3) 0.063(2) 0.0515(19) 0.0145(17) 0.0221(18) -0.006(2)
C14 0.0296(13) 0.0354(13) 0.0352(13) -0.0016(10) 0.0093(10) 0.0004(10)
C15 0.0330(13) 0.0382(14) 0.0334(13) 0.0006(11) 0.0077(11) 0.0025(11)
C16 0.0419(16) 0.0396(15) 0.0437(15) 0.0012(12) 0.0072(13) 0.0069(12)
C17 0.0440(16) 0.0435(16) 0.0472(16) -0.0079(13) 0.0113(13) 0.0030(13)
C18 0.0457(17) 0.0537(18) 0.0382(15) -0.0109(13) 0.0092(13) 0.0021(14)
C19 0.0444(16) 0.0443(15) 0.0331(13) -0.0003(11) 0.0087(12) 0.0046(12)
C20 0.087(3) 0.058(2) 0.0370(16) 0.0091(15) -0.0013(17) 0.0215(19)
C21 0.071(2) 0.0486(19) 0.060(2) -0.0132(16) 0.0111(18) 0.0046(17)

loop_
_atom_type_symbol
_atom_type_description
_atom_type_scat_dispersion_real
_atom_type_scat_dispersion_imag
_atom_type_scat_source
C C 0.0033 0.0016 'International Tables Vol C Tables 4.2.6.8 and 6.1.1.4'
H H 0.0000 0.0000 'International Tables Vol C Tables 4.2.6.8 and 6.1.1.4'
N N 0.0061 0.0033 'International Tables Vol C Tables 4.2.6.8 and 6.1.1.4'
Ni Ni 0.3393 1.1124 'International Tables Vol C Tables 4.2.6.8 and 6.1.1.4'
O O 0.0106 0.0060 'International Tables Vol C Tables 4.2.6.8 and 6.1.1.4'
S S 0.1246 0.1234 'International Tables Vol C Tables 4.2.6.8 and 6.1.1.4'

loop_
_geom_angle_atom_site_label_1
_geom_angle_atom_site_label_2
_geom_angle_atom_site_label_3
_geom_angle
_geom_angle_site_symmetry_1
_geom_angle_site_symmetry_3
_geom_angle_publ_flag
O1 Ni1 O1W 88.49(10) . . ?
O1 Ni1 O4 169.18(8) . . ?
O1 Ni1 O6 89.64(9) . . ?
N3 Ni1 O1 95.87(10) . . ?
N3 Ni1 O1W 92.69(11) . . ?
N3 Ni1 O3 171.80(9) . . ?
N3 Ni1 O4 94.91(9) . . ?
N3 Ni1 O6 94.61(10) . . ?
O1W Ni1 O4 90.17(9) . . ?
O3 Ni1 O1 92.13(8) . . ?
O3 Ni1 O1W 89.32(9) . . ?
O3 Ni1 O4 77.12(7) . . ?
O3 Ni1 O6 83.60(7) . . ?
O6 Ni1 O1W 172.61(8) . . ?
O6 Ni1 O4 90.33(8) . . ?
N2 Ni2 O2 94.12(10) . . ?
N2 Ni2 O3 92.47(10) . . ?
N2 Ni2 O6 171.57(10) . . ?
N2 Ni2 O7 96.25(10) . . ?
N2 Ni2 N1 92.16(13) . . ?
O2 Ni2 O3 89.44(8) . . ?
O2 Ni2 O7 169.50(8) . . ?
O2 Ni2 N1 93.61(11) . . ?
O3 Ni2 O7 88.45(7) . . ?
O6 Ni2 O2 93.06(8) . . ?
O6 Ni2 O3 83.16(8) . . ?
O6 Ni2 O7 76.48(7) . . ?
O6 Ni2 N1 91.81(10) . . ?
N1 Ni2 O3 174.26(10) . . ?
N1 Ni2 O7 87.67(10) . . ?
C4 O1 Ni1 129.0(2) . . ?
C2 N2 Ni2 175.2(3) . . ?
C3 N3 Ni1 177.2(3) . . ?
N1 C1 S1 179.6(4) . . ?
C4 O2 Ni2 127.7(2) . . ?
Ni1 O1W H1WA 109.5 . . ?
Ni1 O1W H1WB 109.3 . . ?
H1WA O1W H1WB 104.4 . . ?
Ni1 O3 Ni2 93.51(8) . . ?
Ni1 O3 H3 106(2) . . ?
Ni2 O3 H3 128(2) . . ?
C6 O3 Ni1 115.23(15) . . ?
C6 O3 Ni2 119.07(16) . . ?
C6 O3 H3 95(2) . . ?
H2WA O2W H2WB 104.5 . . ?
C11 O4 Ni1 112.93(15) . . ?
C11 O4 C12 118.1(2) . . ?
C12 O4 Ni1 128.57(17) . . ?
H3WA O3W H3WB 104.5 . . ?
H4WA O4W H4WB 104.5 . . ?
Ni1 O6 H6 112(2) . . ?
Ni2 O6 Ni1 93.75(8) . . ?
Ni2 O6 H6 115(2) . . ?
C14 O6 Ni1 119.27(16) . . ?
C14 O6 Ni2 115.46(16) . . ?
C14 O6 H6 102(2) . . ?
H5WA O5W H5WB 104.5 . . ?
C15 O7 Ni2 111.86(16) . . ?
C15 O7 C20 118.0(2) . . ?
C20 O7 Ni2 127.51(19) . . ?
H6WA O6W H6WB 104.5 . . ?
C1 N1 Ni2 139.7(3) . . ?
N2 C2 S2 178.4(3) . . ?
N3 C3 S3 178.2(4) . . ?
O1 C4 O2 125.0(3) . . ?
O1 C4 C5 117.4(3) . . ?
O2 C4 C5 117.5(3) . . ?
C4 C5 H5A 109.5 . . ?
C4 C5 H5B 109.5 . . ?
C4 C5 H5C 109.5 . . ?
H5A C5 H5B 109.5 . . ?
H5A C5 H5C 109.5 . . ?
H5B C5 H5C 109.5 . . ?
O3 C6 C7 122.9(2) . . ?
O3 C6 C11 118.7(2) . . ?
C7 C6 C11 118.4(3) . . ?
C6 C7 H7 119.9 . . ?
C8 C7 C6 120.2(3) . . ?
C8 C7 H7 119.9 . . ?
C7 C8 H8 119.7 . . ?
C7 C8 C9 120.7(3) . . ?
C9 C8 H8 119.7 . . ?
C8 C9 C10 120.1(3) . . ?
C8 C9 C13 120.4(3) . . ?
C10 C9 C13 119.5(3) . . ?
C9 C10 H10 120.6 . . ?
C11 C10 C9 118.8(3) . . ?
C11 C10 H10 120.6 . . ?
O4 C11 C6 113.2(2) . . ?
C10 C11 O4 125.0(2) . . ?
C10 C11 C6 121.8(2) . . ?
O4 C12 H12A 109.5 . . ?
O4 C12 H12B 109.5 . . ?
O4 C12 H12C 109.5 . . ?
H12A C12 H12B 109.5 . . ?
H12A C12 H12C 109.5 . . ?
H12B C12 H12C 109.5 . . ?
O5 C13 C9 125.1(3) . . ?
O5 C13 H13 117.5 . . ?
C9 C13 H13 117.5 . . ?
O6 C14 C15 119.0(2) . . ?
O6 C14 C19 122.5(2) . . ?
C19 C14 C15 118.5(2) . . ?
O7 C15 C14 113.3(2) . . ?
C16 C15 O7 125.3(2) . . ?
C16 C15 C14 121.4(3) . . ?
C15 C16 H16 120.4 . . ?
C15 C16 C17 119.2(3) . . ?
C17 C16 H16 120.4 . . ?
C16 C17 C21 121.4(3) . . ?
C18 C17 C16 119.8(3) . . ?
C18 C17 C21 118.8(3) . . ?
C17 C18 H18 119.7 . . ?
C19 C18 C17 120.7(3) . . ?
C19 C18 H18 119.7 . . ?
C14 C19 H19 119.8 . . ?
C18 C19 C14 120.5(3) . . ?
C18 C19 H19 119.8 . . ?
O7 C20 H20A 109.5 . . ?
O7 C20 H20B 109.5 . . ?
O7 C20 H20C 109.5 . . ?
H20A C20 H20B 109.5 . . ?
H20A C20 H20C 109.5 . . ?
H20B C20 H20C 109.5 . . ?
O8 C21 C17 126.2(3) . . ?
O8 C21 H21 116.9 . . ?
C17 C21 H21 116.9 . . ?

loop_
_geom_bond_atom_site_label_1
_geom_bond_atom_site_label_2
_geom_bond_distance
_geom_bond_site_symmetry_2
_geom_bond_publ_flag
Ni1 O1 2.032(2) . ?
Ni1 N3 1.995(3) . ?
Ni1 O1W 2.086(2) . ?
Ni1 O3 2.0275(19) . ?
Ni1 O4 2.1479(19) . ?
Ni1 O6 2.0790(19) . ?
Ni2 N2 2.003(3) . ?
Ni2 O2 2.043(2) . ?
Ni2 O3 2.0917(19) . ?
Ni2 O6 2.0327(18) . ?
Ni2 O7 2.191(2) . ?
Ni2 N1 2.058(3) . ?
S1 C1 1.628(4) . ?
S2 C2 1.627(3) . ?
S3 C3 1.633(3) . ?
O1 C4 1.253(4) . ?
N2 C2 1.140(4) . ?
N3 C3 1.142(4) . ?
C1 N1 1.151(4) . ?
O2 C4 1.255(4) . ?
O1W H1WA 0.8520 . ?
O1W H1WB 0.8518 . ?
O3 H3 0.8499(10) . ?
O3 C6 1.342(3) . ?
O2W H2WA 0.8501 . ?
O2W H2WB 0.8497 . ?
O4 C11 1.378(3) . ?
O4 C12 1.433(3) . ?
O3W H3WA 0.8502 . ?
O3W H3WB 0.8496 . ?
O5 C13 1.208(5) . ?
O4W H4WA 0.8502 . ?
O4W H4WB 0.8501 . ?
O6 H6 0.8500(10) . ?
O6 C14 1.343(3) . ?
O5W H5WA 0.8499 . ?
O5W H5WB 0.8497 . ?
O7 C15 1.381(3) . ?
O7 C20 1.433(3) . ?
O6W H6WA 0.8504 . ?
O6W H6WB 0.8498 . ?
O8 C21 1.213(4) . ?
C4 C5 1.519(5) . ?
C5 H5A 0.9600 . ?
C5 H5B 0.9600 . ?
C5 H5C 0.9600 . ?
C6 C7 1.386(4) . ?
C6 C11 1.414(3) . ?
C7 H7 0.9300 . ?
C7 C8 1.383(4) . ?
C8 H8 0.9300 . ?
C8 C9 1.385(4) . ?
C9 C10 1.403(4) . ?
C9 C13 1.457(5) . ?
C10 H10 0.9300 . ?
C10 C11 1.365(4) . ?
C12 H12A 0.9600 . ?
C12 H12B 0.9600 . ?
C12 H12C 0.9600 . ?
C13 H13 0.9300 . ?
C14 C15 1.417(4) . ?
C14 C19 1.388(4) . ?
C15 C16 1.373(4) . ?
C16 H16 0.9300 . ?
C16 C17 1.402(4) . ?
C17 C18 1.394(4) . ?
C17 C21 1.455(4) . ?
C18 H18 0.9300 . ?
C18 C19 1.379(4) . ?
C19 H19 0.9300 . ?
C20 H20A 0.9600 . ?
C20 H20B 0.9600 . ?
C20 H20C 0.9600 . ?
C21 H21 0.9300 . ?

loop_
_geom_torsion_atom_site_label_1
_geom_torsion_atom_site_label_2
_geom_torsion_atom_site_label_3
_geom_torsion_atom_site_label_4
_geom_torsion
_geom_torsion_site_symmetry_1
_geom_torsion_site_symmetry_2
_geom_torsion_site_symmetry_3
_geom_torsion_site_symmetry_4
_geom_torsion_publ_flag
Ni1 O1 C4 O2 4.5(5) . . . . ?
Ni1 O1 C4 C5 -174.3(3) . . . . ?
Ni1 O3 C6 C7 -165.3(2) . . . . ?
Ni1 O3 C6 C11 14.1(3) . . . . ?
Ni1 O4 C11 C6 -10.5(3) . . . . ?
Ni1 O4 C11 C10 169.4(2) . . . . ?
Ni1 O6 C14 C15 -94.9(2) . . . . ?
Ni1 O6 C14 C19 85.0(3) . . . . ?
Ni2 O2 C4 O1 2.3(5) . . . . ?
Ni2 O2 C4 C5 -178.9(3) . . . . ?
Ni2 O3 C6 C7 84.9(3) . . . . ?
Ni2 O3 C6 C11 -95.8(2) . . . . ?
Ni2 O6 C14 C15 15.5(3) . . . . ?
Ni2 O6 C14 C19 -164.5(2) . . . . ?
Ni2 O7 C15 C14 -13.5(3) . . . . ?
Ni2 O7 C15 C16 167.7(2) . . . . ?
O3 C6 C7 C8 -179.3(3) . . . . ?
O3 C6 C11 O4 -1.8(3) . . . . ?
O3 C6 C11 C10 178.3(2) . . . . ?
O6 C14 C15 O7 -0.4(4) . . . . ?
O6 C14 C15 C16 178.5(3) . . . . ?
O6 C14 C19 C18 -179.6(3) . . . . ?
O7 C15 C16 C17 -179.7(3) . . . . ?
C6 C7 C8 C9 -0.2(5) . . . . ?
C7 C6 C11 O4 177.6(2) . . . . ?
C7 C6 C11 C10 -2.3(4) . . . . ?
C7 C8 C9 C10 -0.1(5) . . . . ?
C7 C8 C9 C13 -178.8(3) . . . . ?
C8 C9 C10 C11 -0.8(4) . . . . ?
C8 C9 C13 O5 173.4(4) . . . . ?
C9 C10 C11 O4 -177.9(3) . . . . ?
C9 C10 C11 C6 2.0(4) . . . . ?
C10 C9 C13 O5 -5.3(6) . . . . ?
C11 C6 C7 C8 1.4(4) . . . . ?
C12 O4 C11 C6 176.4(3) . . . . ?
C12 O4 C11 C10 -3.6(4) . . . . ?
C13 C9 C10 C11 177.9(3) . . . . ?
C14 C15 C16 C17 1.6(4) . . . . ?
C15 C14 C19 C18 0.3(4) . . . . ?
C15 C16 C17 C18 -0.6(5) . . . . ?
C15 C16 C17 C21 178.1(3) . . . . ?
C16 C17 C18 C19 -0.6(5) . . . . ?
C16 C17 C21 O8 0.5(6) . . . . ?
C17 C18 C19 C14 0.7(5) . . . . ?
C18 C17 C21 O8 179.2(4) . . . . ?
C19 C14 C15 O7 179.7(2) . . . . ?
C19 C14 C15 C16 -1.5(4) . . . . ?
C20 O7 C15 C14 -176.5(3) . . . . ?
C20 O7 C15 C16 4.8(4) . . . . ?
C21 C17 C18 C19 -179.2(3) . . . . ?
